data_4343204
loop_
_publ_author_name
'Wu, Yile'
'Liu, Liu'
'Su, Jue'
'Yan, Kaili'
'Wang, Tao'
'Zhu, Jun'
'Gao, Xiang'
'Gao, Yuxing'
'Zhao, Yufen'

_publ_section_title
;
 Reactivity of Germylene toward Phosphorus-Containing Compounds:
 Nucleophilic Addition and Tautomerism.
;
_journal_issue 9
_journal_name_full 'Inorganic chemistry'
_journal_page_first 4423
_journal_page_last 4430
_journal_paper_doi 10.1021/acs.inorgchem.5b00205
_journal_volume 54
_journal_year 2015
_chemical_formula_sum 'C41 H51 Ge N2 O2 P'
_chemical_formula_weight 707.40
_chemical_name_systematic
; 
 ? 
;
_space_group_IT_number 60
_symmetry_cell_setting orthorhombic
_symmetry_space_group_name_Hall '-P 2n 2ab'
_symmetry_space_group_name_H-M 'P b c n'
_atom_sites_solution_hydrogens geom
_atom_sites_solution_primary direct
_atom_sites_solution_secondary difmap
_audit_creation_method SHELXL-97
_cell_angle_alpha 90.00
_cell_angle_beta 90.00
_cell_angle_gamma 90.00
_cell_formula_units_Z 8
_cell_length_a 24.657(5)
_cell_length_b 21.365(4)
_cell_length_c 14.767(3)
_cell_measurement_temperature 293(2)
_cell_volume 7779(3)
_computing_cell_refinement 'Bruker FRAMBO'
_computing_data_collection 'Bruker FRAMBO'
_computing_data_reduction 'Bruker SAINT'
_computing_molecular_graphics 'Bruker SHELXTL'
_computing_publication_material 'Bruker SHELXTL'
_computing_structure_refinement 'SHELXL-97 (Sheldrick, 1997)'
_computing_structure_solution 'SHELXS-97 (Sheldrick, 1990)'
_diffrn_ambient_temperature 293(2)
_diffrn_measured_fraction_theta_full 0.998
_diffrn_measured_fraction_theta_max 0.998
_diffrn_measurement_device_type 'multiwire proportional'
_diffrn_measurement_method 'phi and omega scans'
_diffrn_radiation_monochromator graphite
_diffrn_radiation_source 'fine-focus sealed tube'
_diffrn_radiation_type MoK\a
_diffrn_radiation_wavelength 0.71073
_diffrn_reflns_av_R_equivalents 0.1343
_diffrn_reflns_av_sigmaI/netI 0.0695
_diffrn_reflns_limit_h_max 30
_diffrn_reflns_limit_h_min -30
_diffrn_reflns_limit_k_max 26
_diffrn_reflns_limit_k_min -26
_diffrn_reflns_limit_l_max 18
_diffrn_reflns_limit_l_min -15
_diffrn_reflns_number 62675
_diffrn_reflns_theta_full 26.00
_diffrn_reflns_theta_max 26.00
_diffrn_reflns_theta_min 2.99
_exptl_absorpt_coefficient_mu 0.864
_exptl_absorpt_correction_type none
_exptl_crystal_colour colorless
_exptl_crystal_density_diffrn 1.208
_exptl_crystal_density_method 'not measured'
_exptl_crystal_description block
_exptl_crystal_F_000 2992
_exptl_crystal_size_max 0.15
_exptl_crystal_size_mid 0.11
_exptl_crystal_size_min 0.10
_refine_diff_density_max 0.661
_refine_diff_density_min -0.376
_refine_diff_density_rms '0.060 END'
_refine_ls_extinction_method none
_refine_ls_goodness_of_fit_ref 1.019
_refine_ls_hydrogen_treatment mixed
_refine_ls_matrix_type full
_refine_ls_number_parameters 434
_refine_ls_number_reflns 7639
_refine_ls_number_restraints 0
_refine_ls_restrained_S_all 1.019
_refine_ls_R_factor_all 0.1044
_refine_ls_R_factor_gt 0.0633
_refine_ls_shift/su_max 0.008
_refine_ls_shift/su_mean 0.000
_refine_ls_structure_factor_coef Fsqd
_refine_ls_weighting_details 'calc w=1/[\s^2^(Fo^2^)+(0.0530P)^2^+5.1017P] where P=(Fo^2^+2Fc^2^)/3'
_refine_ls_weighting_scheme calc
_refine_ls_wR_factor_gt 0.1211
_refine_ls_wR_factor_ref 0.1336
_reflns_number_gt 5157
_reflns_number_total 7639
_reflns_threshold_expression >2sigma(I)
_cod_data_source_file ic5b00205_si_001.cif
_cod_data_source_block 5a
_cod_depositor_comments
;
The following automatic conversions were performed:

'_symmetry_cell_setting' value 'Orthorhombic' changed to
'orthorhombic' according to
/usr/data/users/saulius/crontab/automatic-downloads/current/ACS/lib/dictionaries/cif_core.dic
dictionary named 'cif_core.dic' version 2.4.2 from 2011-04-26.

Automatic conversion script
Id: cif_fix_values 3271 2015-04-21 07:52:19Z andrius 
;
_cod_original_sg_symbol_H-M Pbcn
_cod_database_code 4343204

loop_
_symmetry_equiv_pos_as_xyz
'x, y, z'
'-x+1/2, -y+1/2, z+1/2'
'-x, y, -z+1/2'
'x+1/2, -y+1/2, -z'
'-x, -y, -z'
'x-1/2, y-1/2, -z-1/2'
'x, -y, z-1/2'
'-x-1/2, y-1/2, z'

loop_
_atom_site_label
_atom_site_type_symbol
_atom_site_fract_x
_atom_site_fract_y
_atom_site_fract_z
_atom_site_U_iso_or_equiv
_atom_site_adp_type
_atom_site_occupancy
_atom_site_symmetry_multiplicity
_atom_site_calc_flag
_atom_site_refinement_flags
Ge1 Ge 0.406332(14) 0.233478(17) 0.35257(2) 0.03675(13) Uani 1 1 d .
P1 P 0.32925(4) 0.17853(4) 0.18403(7) 0.0390(2) Uani 1 1 d .
O2 O 0.37021(9) 0.18336(10) 0.26321(15) 0.0388(6) Uani 1 1 d .
N1 N 0.35823(11) 0.30623(12) 0.33901(18) 0.0347(7) Uani 1 1 d .
O1 O 0.29360(10) 0.23298(11) 0.16604(16) 0.0456(6) Uani 1 1 d .
N2 N 0.35897(11) 0.19833(13) 0.44871(18) 0.0378(7) Uani 1 1 d .
C4 C 0.30388(14) 0.29910(16) 0.3447(2) 0.0389(8) Uani 1 1 d .
C36 C 0.37051(14) 0.16015(16) 0.0867(2) 0.0404(9) Uani 1 1 d .
C3 C 0.28028(15) 0.25081(16) 0.3926(3) 0.0419(9) Uani 1 1 d .
H3 H 0.2430 0.2461 0.3854 0.050 Uiso 1 1 calc R
C23 C 0.40274(13) 0.37956(16) 0.2311(3) 0.0394(9) Uani 1 1 d .
C15 C 0.40599(16) 0.25074(19) 0.6153(3) 0.0548(11) Uani 1 1 d .
H15 H 0.3923 0.2725 0.5615 0.066 Uiso 1 1 calc R
C18 C 0.38134(13) 0.36700(16) 0.3175(3) 0.0395(9) Uani 1 1 d .
C28 C 0.39981(14) 0.33360(18) 0.1535(3) 0.0463(9) Uani 1 1 d .
H28 H 0.3770 0.2984 0.1727 0.056 Uiso 1 1 calc R
C10 C 0.41166(15) 0.05325(19) 0.5590(3) 0.0536(10) Uani 1 1 d .
H10 H 0.4145 0.0106 0.5471 0.064 Uiso 1 1 calc R
C30 C 0.28803(14) 0.10993(16) 0.2056(2) 0.0402(9) Uani 1 1 d .
C20 C 0.40781(15) 0.47005(18) 0.3671(3) 0.0542(11) Uani 1 1 d .
H20 H 0.4090 0.5008 0.4116 0.065 Uiso 1 1 calc R
C11 C 0.38706(15) 0.09235(18) 0.4954(3) 0.0447(9) Uani 1 1 d .
C35 C 0.30105(16) 0.05029(17) 0.1757(3) 0.0491(10) Uani 1 1 d .
H35 H 0.3334 0.0436 0.1449 0.059 Uiso 1 1 calc R
C33 C 0.21768(16) 0.0100(2) 0.2370(3) 0.0573(11) Uani 1 1 d .
H33 H 0.1941 -0.0232 0.2469 0.069 Uiso 1 1 calc R
C14 C 0.41251(18) 0.0419(2) 0.3480(3) 0.0678(13) Uani 1 1 d .
H14A H 0.4354 0.0769 0.3338 0.102 Uiso 1 1 calc R
H14B H 0.3982 0.0245 0.2930 0.102 Uiso 1 1 calc R
H14C H 0.4332 0.0107 0.3794 0.102 Uiso 1 1 calc R
C5 C 0.26717(14) 0.34497(17) 0.2965(3) 0.0492(10) Uani 1 1 d .
H5A H 0.2679 0.3844 0.3276 0.074 Uiso 1 1 calc R
H5B H 0.2308 0.3290 0.2960 0.074 Uiso 1 1 calc R
H5C H 0.2795 0.3506 0.2354 0.074 Uiso 1 1 calc R
C41 C 0.34836(16) 0.16818(19) 0.0004(3) 0.0529(11) Uani 1 1 d .
H41 H 0.3127 0.1816 -0.0056 0.064 Uiso 1 1 calc R
C9 C 0.43187(16) 0.0768(2) 0.6396(3) 0.0570(11) Uani 1 1 d .
H9 H 0.4472 0.0500 0.6821 0.068 Uiso 1 1 calc R
C2 C 0.30554(14) 0.20804(16) 0.4507(2) 0.0407(9) Uani 1 1 d .
C21 C 0.42926(16) 0.48232(18) 0.2836(3) 0.0570(11) Uani 1 1 d .
H21 H 0.4455 0.5208 0.2722 0.068 Uiso 1 1 calc R
C7 C 0.40573(15) 0.18154(19) 0.5944(3) 0.0482(10) Uani 1 1 d .
C32 C 0.20485(15) 0.06871(19) 0.2674(3) 0.0546(11) Uani 1 1 d .
H32 H 0.1726 0.0750 0.2988 0.066 Uiso 1 1 calc R
C38 C 0.45434(16) 0.1286(2) 0.0163(3) 0.0575(11) Uani 1 1 d .
H38 H 0.4901 0.1152 0.0215 0.069 Uiso 1 1 calc R
C8 C 0.42910(16) 0.1396(2) 0.6562(3) 0.0569(11) Uani 1 1 d .
H8 H 0.4432 0.1551 0.7101 0.068 Uiso 1 1 calc R
C31 C 0.23920(14) 0.11870(18) 0.2521(3) 0.0473(9) Uani 1 1 d .
H31 H 0.2298 0.1584 0.2728 0.057 Uiso 1 1 calc R
C6 C 0.38399(14) 0.15627(17) 0.5148(2) 0.0422(9) Uani 1 1 d .
C1 C 0.26966(15) 0.17215(18) 0.5151(3) 0.0543(11) Uani 1 1 d .
H1A H 0.2475 0.1433 0.4816 0.082 Uiso 1 1 calc R
H1B H 0.2468 0.2009 0.5475 0.082 Uiso 1 1 calc R
H1C H 0.2918 0.1494 0.5573 0.082 Uiso 1 1 calc R
C29 C 0.37347(18) 0.3631(2) 0.0698(3) 0.0683(13) Uani 1 1 d .
H29A H 0.3393 0.3813 0.0864 0.102 Uiso 1 1 calc R
H29B H 0.3678 0.3315 0.0246 0.102 Uiso 1 1 calc R
H29C H 0.3969 0.3951 0.0461 0.102 Uiso 1 1 calc R
C39 C 0.43155(17) 0.1372(2) -0.0682(3) 0.0576(11) Uani 1 1 d .
H39 H 0.4521 0.1299 -0.1200 0.069 Uiso 1 1 calc R
C12 C 0.32595(18) 0.01041(19) 0.4272(3) 0.0700(13) Uani 1 1 d .
H12A H 0.3440 -0.0218 0.4611 0.105 Uiso 1 1 calc R
H12B H 0.3131 -0.0066 0.3709 0.105 Uiso 1 1 calc R
H12C H 0.2958 0.0261 0.4615 0.105 Uiso 1 1 calc R
C22 C 0.42684(14) 0.43767(18) 0.2164(3) 0.0505(10) Uani 1 1 d .
H22 H 0.4416 0.4465 0.1599 0.061 Uiso 1 1 calc R
C13 C 0.36574(16) 0.06377(17) 0.4082(3) 0.0495(10) Uani 1 1 d .
H13 H 0.3460 0.0965 0.3753 0.059 Uiso 1 1 calc R
C37 C 0.42392(15) 0.14007(18) 0.0930(3) 0.0506(10) Uani 1 1 d .
H37 H 0.4394 0.1343 0.1498 0.061 Uiso 1 1 calc R
C19 C 0.38419(15) 0.41215(17) 0.3867(3) 0.0471(10) Uani 1 1 d .
C24 C 0.4032(2) 0.4201(2) 0.5540(3) 0.0861(16) Uani 1 1 d .
H24A H 0.4374 0.4003 0.5420 0.129 Uiso 1 1 calc R
H24B H 0.3902 0.4072 0.6124 0.129 Uiso 1 1 calc R
H24C H 0.4078 0.4647 0.5533 0.129 Uiso 1 1 calc R
C34 C 0.26607(17) 0.00042(19) 0.1913(3) 0.0556(11) Uani 1 1 d .
H34 H 0.2752 -0.0394 0.1710 0.067 Uiso 1 1 calc R
C40 C 0.37879(18) 0.1564(2) -0.0758(3) 0.0626(12) Uani 1 1 d .
H40 H 0.3634 0.1615 -0.1328 0.075 Uiso 1 1 calc R
C27 C 0.45537(16) 0.3078(2) 0.1294(3) 0.0672(13) Uani 1 1 d .
H27A H 0.4790 0.3416 0.1131 0.101 Uiso 1 1 calc R
H27B H 0.4521 0.2795 0.0792 0.101 Uiso 1 1 calc R
H27C H 0.4701 0.2859 0.1806 0.101 Uiso 1 1 calc R
C25 C 0.36219(18) 0.40116(19) 0.4813(3) 0.0590(11) Uani 1 1 d .
H25 H 0.3553 0.3562 0.4878 0.071 Uiso 1 1 calc R
C26 C 0.3085(2) 0.4356(3) 0.4976(3) 0.0943(18) Uani 1 1 d .
H26A H 0.3141 0.4799 0.4909 0.141 Uiso 1 1 calc R
H26B H 0.2959 0.4269 0.5578 0.141 Uiso 1 1 calc R
H26C H 0.2821 0.4217 0.4544 0.141 Uiso 1 1 calc R
C16 C 0.4626(2) 0.2745(3) 0.6327(5) 0.122(2) Uani 1 1 d .
H16A H 0.4775 0.2535 0.6845 0.183 Uiso 1 1 calc R
H16B H 0.4614 0.3187 0.6439 0.183 Uiso 1 1 calc R
H16C H 0.4849 0.2664 0.5807 0.183 Uiso 1 1 calc R
C17 C 0.3688(3) 0.2666(3) 0.6926(5) 0.151(3) Uani 1 1 d .
H17A H 0.3321 0.2562 0.6764 0.226 Uiso 1 1 calc R
H17B H 0.3712 0.3105 0.7055 0.226 Uiso 1 1 calc R
H17C H 0.3792 0.2431 0.7452 0.226 Uiso 1 1 calc R

loop_
_atom_site_aniso_label
_atom_site_aniso_U_11
_atom_site_aniso_U_22
_atom_site_aniso_U_33
_atom_site_aniso_U_23
_atom_site_aniso_U_13
_atom_site_aniso_U_12
Ge1 0.0325(2) 0.0375(2) 0.0403(2) 0.00319(17) 0.00052(17) 0.00126(16)
P1 0.0392(5) 0.0366(5) 0.0412(5) 0.0018(4) -0.0001(4) 0.0004(4)
O2 0.0417(13) 0.0390(14) 0.0358(14) -0.0018(11) -0.0060(11) 0.0021(11)
N1 0.0341(15) 0.0301(16) 0.0400(18) 0.0016(13) 0.0028(13) 0.0018(12)
O1 0.0474(15) 0.0395(15) 0.0498(16) 0.0054(12) -0.0006(12) 0.0039(12)
N2 0.0384(17) 0.0394(18) 0.0355(17) 0.0052(13) 0.0037(14) -0.0012(13)
C4 0.0369(19) 0.035(2) 0.044(2) -0.0028(17) 0.0002(17) 0.0038(15)
C36 0.046(2) 0.035(2) 0.040(2) -0.0010(16) 0.0029(18) -0.0012(16)
C3 0.038(2) 0.034(2) 0.053(2) 0.0001(17) 0.0019(18) 0.0018(15)
C23 0.0292(18) 0.039(2) 0.050(2) 0.0053(17) -0.0004(18) 0.0022(16)
C15 0.061(3) 0.059(3) 0.044(2) -0.0038(19) -0.003(2) 0.001(2)
C18 0.0301(18) 0.035(2) 0.053(2) 0.0033(18) -0.0032(18) 0.0043(15)
C28 0.044(2) 0.044(2) 0.051(2) 0.0100(18) 0.0051(19) -0.0015(17)
C10 0.054(2) 0.046(2) 0.061(3) 0.016(2) 0.008(2) 0.0017(19)
C30 0.043(2) 0.036(2) 0.041(2) 0.0010(17) -0.0016(17) -0.0033(16)
C20 0.056(2) 0.041(2) 0.065(3) -0.004(2) -0.001(2) -0.0024(19)
C11 0.043(2) 0.046(2) 0.046(2) 0.0149(19) 0.0059(18) 0.0026(17)
C35 0.049(2) 0.042(2) 0.056(3) 0.0013(19) -0.001(2) -0.0009(18)
C33 0.050(2) 0.050(3) 0.072(3) 0.013(2) -0.005(2) -0.014(2)
C14 0.076(3) 0.070(3) 0.057(3) -0.002(2) 0.004(2) 0.017(2)
C5 0.038(2) 0.045(2) 0.064(3) 0.008(2) -0.001(2) 0.0053(17)
C41 0.048(2) 0.063(3) 0.048(3) 0.007(2) 0.000(2) 0.0018(19)
C9 0.053(2) 0.066(3) 0.053(3) 0.023(2) -0.001(2) 0.005(2)
C2 0.042(2) 0.039(2) 0.042(2) 0.0001(17) 0.0095(18) -0.0004(16)
C21 0.048(2) 0.038(2) 0.086(3) 0.006(2) -0.002(2) -0.0092(19)
C7 0.046(2) 0.059(3) 0.039(2) 0.0062(19) 0.0029(19) 0.0026(19)
C32 0.045(2) 0.053(3) 0.065(3) 0.006(2) 0.004(2) -0.006(2)
C38 0.045(2) 0.071(3) 0.057(3) -0.006(2) 0.006(2) 0.001(2)
C8 0.051(2) 0.075(3) 0.045(2) 0.009(2) -0.002(2) 0.001(2)
C31 0.045(2) 0.044(2) 0.053(2) -0.0008(19) 0.0021(19) -0.0018(18)
C6 0.042(2) 0.046(2) 0.038(2) 0.0120(18) 0.0084(18) 0.0026(17)
C1 0.050(2) 0.056(3) 0.057(3) 0.009(2) 0.013(2) 0.0029(19)
C29 0.067(3) 0.074(3) 0.064(3) 0.007(2) -0.017(2) -0.009(2)
C39 0.059(3) 0.073(3) 0.041(2) -0.003(2) 0.010(2) -0.003(2)
C12 0.085(3) 0.049(3) 0.076(3) 0.007(2) -0.007(3) -0.011(2)
C22 0.039(2) 0.049(3) 0.063(3) 0.010(2) 0.005(2) -0.0010(18)
C13 0.059(2) 0.039(2) 0.051(2) 0.0054(18) -0.003(2) 0.0031(19)
C37 0.044(2) 0.061(3) 0.047(2) -0.002(2) 0.001(2) 0.0058(19)
C19 0.047(2) 0.038(2) 0.056(3) -0.0022(19) -0.004(2) 0.0048(18)
C24 0.111(4) 0.083(4) 0.064(3) -0.006(3) -0.016(3) -0.013(3)
C34 0.066(3) 0.039(2) 0.062(3) 0.003(2) -0.010(2) -0.004(2)
C40 0.061(3) 0.082(3) 0.044(3) 0.006(2) 0.002(2) 0.000(2)
C27 0.062(3) 0.075(3) 0.065(3) -0.001(2) 0.008(2) 0.016(2)
C25 0.075(3) 0.047(3) 0.055(3) -0.007(2) 0.004(2) -0.007(2)
C26 0.083(4) 0.127(5) 0.074(4) -0.022(3) 0.020(3) 0.011(3)
C16 0.102(5) 0.070(4) 0.195(7) -0.016(4) -0.041(5) -0.006(3)
C17 0.213(8) 0.078(4) 0.161(7) -0.012(4) 0.112(6) 0.016(5)

loop_
_atom_type_symbol
_atom_type_description
_atom_type_scat_dispersion_real
_atom_type_scat_dispersion_imag
_atom_type_scat_source
C C 0.0033 0.0016 'International Tables Vol C Tables 4.2.6.8 and 6.1.1.4'
H H 0.0000 0.0000 'International Tables Vol C Tables 4.2.6.8 and 6.1.1.4'
N N 0.0061 0.0033 'International Tables Vol C Tables 4.2.6.8 and 6.1.1.4'
O O 0.0106 0.0060 'International Tables Vol C Tables 4.2.6.8 and 6.1.1.4'
P P 0.1023 0.0942 'International Tables Vol C Tables 4.2.6.8 and 6.1.1.4'
Ge Ge 0.1547 1.8001 'International Tables Vol C Tables 4.2.6.8 and 6.1.1.4'

loop_
_geom_angle_atom_site_label_1
_geom_angle_atom_site_label_2
_geom_angle_atom_site_label_3
_geom_angle
O2 Ge1 N1 95.23(10)
O2 Ge1 N2 90.44(11)
N1 Ge1 N2 90.98(11)
O1 P1 O2 118.02(14)
O1 P1 C36 111.25(16)
O2 P1 C36 104.39(15)
O1 P1 C30 109.49(15)
O2 P1 C30 106.66(15)
C36 P1 C30 106.29(16)
P1 O2 Ge1 149.24(15)
C4 N1 C18 120.2(3)
C4 N1 Ge1 120.2(2)
C18 N1 Ge1 119.5(2)
C2 N2 C6 119.8(3)
C2 N2 Ge1 122.5(2)
C6 N2 Ge1 117.5(2)
N1 C4 C3 122.3(3)
N1 C4 C5 119.5(3)
C3 C4 C5 118.3(3)
C37 C36 C41 118.1(3)
C37 C36 P1 123.2(3)
C41 C36 P1 118.7(3)
C4 C3 C2 127.9(3)
C22 C23 C18 118.1(4)
C22 C23 C28 118.8(3)
C18 C23 C28 123.1(3)
C17 C15 C16 111.1(5)
C17 C15 C7 111.9(4)
C16 C15 C7 111.6(4)
C23 C18 C19 120.6(3)
C23 C18 N1 121.0(3)
C19 C18 N1 118.3(3)
C23 C28 C27 111.8(3)
C23 C28 C29 111.4(3)
C27 C28 C29 110.0(3)
C9 C10 C11 121.2(4)
C35 C30 C31 118.6(3)
C35 C30 P1 123.9(3)
C31 C30 P1 117.5(3)
C21 C20 C19 121.2(4)
C10 C11 C6 118.1(4)
C10 C11 C13 118.7(4)
C6 C11 C13 123.2(3)
C30 C35 C34 120.5(4)
C32 C33 C34 119.6(4)
C40 C41 C36 120.7(4)
C8 C9 C10 119.5(4)
N2 C2 C3 121.9(3)
N2 C2 C1 120.9(3)
C3 C2 C1 117.2(3)
C20 C21 C22 120.0(4)
C6 C7 C8 117.2(4)
C6 C7 C15 123.4(3)
C8 C7 C15 119.4(4)
C33 C32 C31 120.9(4)
C37 C38 C39 119.8(4)
C9 C8 C7 122.1(4)
C32 C31 C30 120.3(4)
C11 C6 C7 121.9(3)
C11 C6 N2 119.1(3)
C7 C6 N2 119.0(3)
C40 C39 C38 120.0(4)
C21 C22 C23 121.6(4)
C11 C13 C14 110.8(3)
C11 C13 C12 111.4(3)
C14 C13 C12 111.3(3)
C38 C37 C36 121.0(4)
C20 C19 C18 118.5(4)
C20 C19 C25 118.5(4)
C18 C19 C25 123.0(3)
C33 C34 C35 120.1(4)
C39 C40 C41 120.4(4)
C19 C25 C24 111.7(4)
C19 C25 C26 112.3(4)
C24 C25 C26 109.4(4)

loop_
_geom_bond_atom_site_label_1
_geom_bond_atom_site_label_2
_geom_bond_distance
Ge1 O2 1.919(2)
Ge1 N1 1.965(3)
Ge1 N2 1.986(3)
P1 O1 1.482(2)
P1 O2 1.548(2)
P1 C36 1.804(4)
P1 C30 1.812(3)
N1 C4 1.351(4)
N1 C18 1.453(4)
N2 C2 1.334(4)
N2 C6 1.463(4)
C4 C3 1.380(5)
C4 C5 1.512(5)
C36 C37 1.388(5)
C36 C41 1.397(5)
C3 C2 1.400(5)
C23 C22 1.393(5)
C23 C18 1.407(5)
C23 C28 1.511(5)
C15 C17 1.503(7)
C15 C16 1.507(6)
C15 C7 1.510(5)
C18 C19 1.407(5)
C28 C27 1.519(5)
C28 C29 1.532(5)
C10 C9 1.384(6)
C10 C11 1.396(5)
C30 C35 1.387(5)
C30 C31 1.399(5)
C20 C21 1.367(6)
C20 C19 1.398(5)
C11 C6 1.397(5)
C11 C13 1.519(5)
C35 C34 1.390(5)
C33 C32 1.370(5)
C33 C34 1.386(5)
C14 C13 1.529(5)
C41 C40 1.375(5)
C9 C8 1.367(6)
C2 C1 1.509(5)
C21 C22 1.377(5)
C7 C6 1.400(5)
C7 C8 1.402(5)
C32 C31 1.382(5)
C38 C37 1.381(5)
C38 C39 1.381(6)
C39 C40 1.369(6)
C12 C13 1.530(5)
C19 C25 1.516(5)
C24 C25 1.530(6)
C25 C26 1.533(6)
